data_7116765
loop_
_publ_author_name
'Yun Ji Park'
'Ellen M. Matson'
'Mark J. Nilges'
'Alison R. Fout'

_publ_section_title
;
 Exploring Mn-O bonding in the context of an electronically flexible
 secondary coordination sphere: synthesis of a Mn(III)-oxo
;
_journal_name_full Chem.Commun.
_journal_page_first 5310
_journal_paper_doi 10.1039/C4cc08603A
_journal_volume 51
_journal_year 2015
_chemical_formula_moiety 'C36 H51 Mn N7 O, C4 H8 O'
_chemical_formula_structural 'C40 H59 Mn N7 O2'
_chemical_formula_sum 'C40 H59 Mn N7 O2'
_chemical_formula_weight 724.88
_chemical_name_systematic
; 
? 
;
_chemical_properties_physical 'Air-sensitive, Hygroscopic, Oxygen-sensitive'
_space_group_crystal_system monoclinic
_space_group_IT_number 14
_space_group_name_Hall '-P 2ybc'
_space_group_name_H-M_alt 'P 1 21/c 1'
_symmetry_cell_setting monoclinic
_symmetry_space_group_name_Hall '-P 2ybc'
_symmetry_space_group_name_H-M 'P 1 21/c 1'
_atom_sites_solution_hydrogens mixed
_audit_creation_method SHELXL-2014
_audit_update_record
;
2014-10-24 deposited with the CCDC.
2015-03-02 downloaded from the CCDC.
;
_cell_angle_alpha 90
_cell_angle_beta 90.193(3)
_cell_angle_gamma 90
_cell_formula_units_Z 4
_cell_length_a 9.7762(4)
_cell_length_b 9.2337(4)
_cell_length_c 42.2828(18)
_cell_measurement_reflns_used 3863
_cell_measurement_temperature 183(2)
_cell_measurement_theta_max 66.67
_cell_measurement_theta_min 4.18
_cell_volume 3816.9(3)
_computing_cell_refinement 'SAINT V8.34A (Bruker, 2005)'
_computing_data_collection 'APEX2 V2013.10-0 (Bruker, 2013)'
_computing_data_reduction
; 
SAINT V8.34A, XPREP v2013/3, SADABS V2012/1, TWINABS V2012/1 
(Bruker, 2012 & 2013) 
;
_computing_molecular_graphics
; 
SHELXTL v2013-4 (Bruker, 2013), CrystalMaker v2.7.3 (CrystalMaker, 1994) 
;
_computing_publication_material 'XCIF V2013-1 (Bruker, 2013)'
_computing_structure_refinement 'SHELX-2013-4 (Sheldrick, 2013)'
_computing_structure_solution 'SHELX-2013-4 (Sheldrick, 2013)'
_diffrn_ambient_temperature 183(2)
_diffrn_measured_fraction_theta_full 0.959
_diffrn_measured_fraction_theta_max 0.964
_diffrn_measurement_device 'Bruker Kappa/ApexII CCD'
_diffrn_measurement_method 'profile data from \f and \w scans'
_diffrn_radiation_monochromator graphite
_diffrn_radiation_source 'fine-focus sealed tube'
_diffrn_radiation_type CuK\a
_diffrn_radiation_wavelength 1.54178
_diffrn_radiation_wavelength_id cc54cas
_diffrn_reflns_av_R_equivalents 0.0516
_diffrn_reflns_av_unetI/netI 0.0341
_diffrn_reflns_Laue_measured_fraction_full 0.959
_diffrn_reflns_Laue_measured_fraction_max 0.964
_diffrn_reflns_limit_h_max 11
_diffrn_reflns_limit_h_min -10
_diffrn_reflns_limit_k_max 9
_diffrn_reflns_limit_k_min -10
_diffrn_reflns_limit_l_max 49
_diffrn_reflns_limit_l_min -50
_diffrn_reflns_number 6616
_diffrn_reflns_point_group_measured_fraction_full 0.959
_diffrn_reflns_point_group_measured_fraction_max 0.964
_diffrn_reflns_theta_full 67.679
_diffrn_reflns_theta_max 67.510
_diffrn_reflns_theta_min 2.090
_exptl_absorpt_coefficient_mu 3.150
_exptl_absorpt_correction_T_max 0.6891
_exptl_absorpt_correction_T_min 0.5370
_exptl_absorpt_correction_type integration
_exptl_absorpt_process_details 'SHELXTL/XPREP V2013/3 (Bruker, 2013)'
_exptl_crystal_colour yellow
_exptl_crystal_density_diffrn 1.261
_exptl_crystal_density_meas 'not measured'
_exptl_crystal_density_method 'not measured'
_exptl_crystal_description block
_exptl_crystal_F_000 1556
_exptl_crystal_id cc54cas
_exptl_crystal_preparation
; 
The data crystal was mounted using Paratone-N oil to a 
0.3 mm cryo-loop (Hampton Research) with the (-1, 2, -2) 
scattering planes roughly normal to the spindle axis. 
;
_exptl_crystal_size_max 0.289
_exptl_crystal_size_mid 0.225
_exptl_crystal_size_min 0.16
_refine_diff_density_max 0.334
_refine_diff_density_min -0.269
_refine_diff_density_rms 0.044
_refine_ls_extinction_method none
_refine_ls_goodness_of_fit_ref 1.040
_refine_ls_hydrogen_treatment mixed
_refine_ls_matrix_type full
_refine_ls_number_parameters 460
_refine_ls_number_reflns 6616
_refine_ls_number_restraints 0
_refine_ls_restrained_S_all 1.040
_refine_ls_R_factor_all 0.0443
_refine_ls_R_factor_gt 0.0370
_refine_ls_shift/su_max 0.000
_refine_ls_shift/su_mean 0.000
_refine_ls_structure_factor_coef Fsqd
_refine_ls_weighting_details 'w=1/[\s^2^(Fo^2^)+(0.0545P)^2^+0.8801P] where P=(Fo^2^+2Fc^2^)/3'
_refine_ls_weighting_scheme calc
_refine_ls_wR_factor_gt 0.0929
_refine_ls_wR_factor_ref 0.0964
_reflns_Friedel_coverage 0.000
_reflns_number_gt 5758
_reflns_number_total 6616
_reflns_threshold_expression 'I > 2\s(I)'
_cod_data_source_file c4cc08603a2.cif
_cod_data_source_block cc54cas
_cod_depositor_comments
;
The following automatic conversions were performed:

'_symmetry_cell_setting' value 'Monoclinic' changed to 'monoclinic'
according to the built-in table from CIF Core dictionary named
'cif_core.dic' version 2.4.1 from 2010-06-29.

Automatic conversion script
Id: cif_fix_values 2827 2014-09-09 07:05:25Z andrius 
;
_cod_original_sg_symbol_H-M 'P2(1)/c  '
_cod_database_code 7116765
_shelx_space_group_comment
; 
The symmetry employed for this shelxl refinement is uniquely defined 
by the following loop, which should always be used as a source of 
symmetry information in preference to the above space-group names. 
They are only intended as comments. 
;
_shelx_estimated_absorpt_t_min 0.463
_shelx_estimated_absorpt_t_max 0.633
_shelxl_version_number 2014-3

loop_
_space_group_symop_operation_xyz
'x, y, z'
'-x, y+1/2, -z+1/2'
'-x, -y, -z'
'x, -y-1/2, z-1/2'

loop_
_atom_site_label
_atom_site_type_symbol
_atom_site_fract_x
_atom_site_fract_y
_atom_site_fract_z
_atom_site_U_iso_or_equiv
_atom_site_adp_type
_atom_site_occupancy
_atom_site_site_symmetry_order
_atom_site_calc_flag
_atom_site_refinement_flags_posn
_atom_site_refinement_flags_adp
Mn1 Mn 0.07379(3) 0.81003(3) 0.14835(2) 0.02091(9) Uani 1 1 d . .
O1 O 0.17877(13) 0.69894(13) 0.11410(3) 0.0238(3) Uani 1 1 d . .
H7 H 0.149(2) 0.735(3) 0.0989(5) 0.036 Uiso 1 1 d . U
N1 N -0.03412(15) 0.92036(16) 0.19106(3) 0.0235(3) Uani 1 1 d . .
N2 N -0.00050(15) 0.62599(16) 0.17557(3) 0.0249(3) Uani 1 1 d . .
N3 N 0.23459(14) 0.93996(16) 0.16967(3) 0.0236(3) Uani 1 1 d . .
N4 N -0.07493(14) 0.94596(16) 0.12577(3) 0.0233(3) Uani 1 1 d . .
N5 N 0.10411(16) 0.42776(17) 0.12451(4) 0.0272(3) Uani 1 1 d . .
H5 H 0.135(2) 0.518(3) 0.1214(5) 0.041 Uiso 1 1 d . U
N6 N 0.42624(16) 0.78088(17) 0.12677(4) 0.0265(3) Uani 1 1 d . .
H6 H 0.337(2) 0.751(3) 0.1231(5) 0.040 Uiso 1 1 d . U
N7 N 0.06680(15) 0.87536(17) 0.06509(3) 0.0273(3) Uani 1 1 d . .
C20 C -0.03708(19) 0.8107(2) 0.21641(4) 0.0270(4) Uani 1 1 d . .
H20A H -0.1096 0.8351 0.2318 0.032 Uiso 1 1 calc R U
H20B H 0.0517 0.8100 0.2277 0.032 Uiso 1 1 calc R U
C21 C -0.06408(18) 0.6641(2) 0.20262(4) 0.0255(4) Uani 1 1 d . .
C22 C -0.1417(2) 0.5492(2) 0.21485(5) 0.0310(4) Uani 1 1 d . .
H22A H -0.1963 0.5507 0.2334 0.037 Uiso 1 1 calc R U
C23 C -0.1231(2) 0.4339(2) 0.19467(5) 0.0314(4) Uani 1 1 d . .
H23A H -0.1618 0.3400 0.1967 0.038 Uiso 1 1 calc R U
C24 C -0.03537(19) 0.4819(2) 0.17043(4) 0.0271(4) Uani 1 1 d . .
C25 C 0.01847(19) 0.3927(2) 0.14663(4) 0.0281(4) Uani 1 1 d . .
H25A H -0.0114 0.2948 0.1467 0.034 Uiso 1 1 calc R U
C30 C 0.04404(18) 1.0512(2) 0.19957(4) 0.0254(4) Uani 1 1 d . .
H30A H 0.0345 1.0697 0.2225 0.030 Uiso 1 1 calc R U
H30B H 0.0057 1.1355 0.1881 0.030 Uiso 1 1 calc R U
C31 C 0.19291(18) 1.03598(19) 0.19163(4) 0.0238(4) Uani 1 1 d . .
C32 C 0.30272(19) 1.1176(2) 0.20346(4) 0.0283(4) Uani 1 1 d . .
H32A H 0.2986 1.1917 0.2190 0.034 Uiso 1 1 calc R U
C33 C 0.41823(19) 1.0688(2) 0.18796(4) 0.0296(4) Uani 1 1 d . .
H33A H 0.5092 1.1025 0.1909 0.036 Uiso 1 1 calc R U
C34 C 0.37521(18) 0.9596(2) 0.16699(4) 0.0255(4) Uani 1 1 d . .
C35 C 0.46179(18) 0.8806(2) 0.14672(4) 0.0266(4) Uani 1 1 d . .
H35A H 0.5565 0.9029 0.1478 0.032 Uiso 1 1 calc R U
C40 C -0.17238(18) 0.9569(2) 0.17945(4) 0.0255(4) Uani 1 1 d . .
H40A H -0.2135 1.0318 0.1932 0.031 Uiso 1 1 calc R U
H40B H -0.2314 0.8698 0.1801 0.031 Uiso 1 1 calc R U
C41 C -0.16365(17) 1.01222(19) 0.14607(4) 0.0228(4) Uani 1 1 d . .
C42 C -0.23660(18) 1.1210(2) 0.13098(4) 0.0264(4) Uani 1 1 d . .
H42A H -0.3037 1.1824 0.1401 0.032 Uiso 1 1 calc R U
C43 C -0.19144(19) 1.1223(2) 0.09962(4) 0.0278(4) Uani 1 1 d . .
H43A H -0.2223 1.1847 0.0832 0.033 Uiso 1 1 calc R U
C44 C -0.09249(18) 1.0142(2) 0.09704(4) 0.0242(4) Uani 1 1 d . .
C45 C -0.02145(18) 0.9758(2) 0.06838(4) 0.0249(4) Uani 1 1 d . .
H45A H -0.0427 1.0310 0.0501 0.030 Uiso 1 1 calc R U
C50 C 0.16828(19) 0.31989(19) 0.10396(4) 0.0270(4) Uani 1 1 d . .
H50A H 0.1125 0.2291 0.1045 0.032 Uiso 1 1 calc R U
C51 C 0.1712(2) 0.3764(2) 0.07015(5) 0.0361(5) Uani 1 1 d . .
H51A H 0.2175 0.4717 0.0697 0.043 Uiso 1 1 calc R U
H51B H 0.0763 0.3901 0.0625 0.043 Uiso 1 1 calc R U
C52 C 0.2460(2) 0.2716(2) 0.04820(5) 0.0407(5) Uani 1 1 d . .
H52A H 0.1934 0.1803 0.0466 0.049 Uiso 1 1 calc R U
H52B H 0.2520 0.3145 0.0268 0.049 Uiso 1 1 calc R U
C53 C 0.3887(2) 0.2389(3) 0.06031(6) 0.0467(6) Uani 1 1 d . .
H53A H 0.4445 0.3284 0.0599 0.056 Uiso 1 1 calc R U
H53B H 0.4327 0.1668 0.0463 0.056 Uiso 1 1 calc R U
C54 C 0.3839(2) 0.1802(3) 0.09385(5) 0.0453(6) Uani 1 1 d . .
H54A H 0.4783 0.1635 0.1016 0.054 Uiso 1 1 calc R U
H54B H 0.3352 0.0863 0.0940 0.054 Uiso 1 1 calc R U
C55 C 0.3112(2) 0.2861(2) 0.11585(5) 0.0362(5) Uani 1 1 d . .
H55A H 0.3057 0.2437 0.1373 0.043 Uiso 1 1 calc R U
H55B H 0.3648 0.3769 0.1173 0.043 Uiso 1 1 calc R U
C60 C 0.52370(18) 0.7006(2) 0.10703(5) 0.0275(4) Uani 1 1 d . .
H60A H 0.4685 0.6355 0.0931 0.033 Uiso 1 1 calc R U
C61 C 0.6061(2) 0.7989(2) 0.08541(5) 0.0333(5) Uani 1 1 d . .
H61A H 0.6639 0.8644 0.0983 0.040 Uiso 1 1 calc R U
H61B H 0.5431 0.8592 0.0726 0.040 Uiso 1 1 calc R U
C62 C 0.6970(2) 0.7080(2) 0.06345(5) 0.0411(5) Uani 1 1 d . .
H62A H 0.6386 0.6496 0.0491 0.049 Uiso 1 1 calc R U
H62B H 0.7537 0.7731 0.0503 0.049 Uiso 1 1 calc R U
C63 C 0.7892(2) 0.6082(3) 0.08240(6) 0.0434(6) Uani 1 1 d . .
H63A H 0.8548 0.6670 0.0948 0.052 Uiso 1 1 calc R U
H63B H 0.8422 0.5464 0.0677 0.052 Uiso 1 1 calc R U
C64 C 0.7076(2) 0.5129(2) 0.10461(5) 0.0396(5) Uani 1 1 d . .
H64A H 0.7712 0.4536 0.1175 0.048 Uiso 1 1 calc R U
H64B H 0.6493 0.4464 0.0921 0.048 Uiso 1 1 calc R U
C65 C 0.6176(2) 0.6038(2) 0.12651(5) 0.0341(5) Uani 1 1 d . .
H65A H 0.5621 0.5392 0.1400 0.041 Uiso 1 1 calc R U
H65B H 0.6760 0.6642 0.1404 0.041 Uiso 1 1 calc R U
C70 C 0.12464(19) 0.8513(2) 0.03362(4) 0.0281(4) Uani 1 1 d . .
H70A H 0.0987 0.9335 0.0194 0.034 Uiso 1 1 calc R U
C71 C 0.0682(2) 0.7106(2) 0.02020(5) 0.0325(4) Uani 1 1 d . .
H71A H -0.0312 0.7219 0.0164 0.039 Uiso 1 1 calc R U
H71B H 0.0807 0.6326 0.0360 0.039 Uiso 1 1 calc R U
C72 C 0.1375(2) 0.6657(2) -0.01071(5) 0.0396(5) Uani 1 1 d . .
H72A H 0.1038 0.5689 -0.0171 0.047 Uiso 1 1 calc R U
H72B H 0.1125 0.7353 -0.0276 0.047 Uiso 1 1 calc R U
C73 C 0.2921(2) 0.6609(3) -0.00736(6) 0.0461(6) Uani 1 1 d . .
H73A H 0.3180 0.5823 0.0074 0.055 Uiso 1 1 calc R U
H73B H 0.3335 0.6396 -0.0282 0.055 Uiso 1 1 calc R U
C74 C 0.3469(2) 0.8040(3) 0.00493(5) 0.0444(6) Uani 1 1 d . .
H74A H 0.3284 0.8812 -0.0107 0.053 Uiso 1 1 calc R U
H74B H 0.4472 0.7969 0.0078 0.053 Uiso 1 1 calc R U
C75 C 0.2802(2) 0.8432(2) 0.03631(5) 0.0365(5) Uani 1 1 d . .
H75A H 0.3158 0.9379 0.0436 0.044 Uiso 1 1 calc R U
H75B H 0.3052 0.7697 0.0524 0.044 Uiso 1 1 calc R U
O8 O 0.73111(19) 0.1528(2) 0.24909(4) 0.0604(5) Uani 1 1 d . .
C80 C 0.6200(3) 0.2471(3) 0.25650(6) 0.0538(6) Uani 1 1 d . .
H80A H 0.5705 0.2757 0.2370 0.065 Uiso 1 1 calc R U
H80B H 0.6540 0.3358 0.2671 0.065 Uiso 1 1 calc R U
C81 C 0.5271(2) 0.1637(3) 0.27820(6) 0.0542(6) Uani 1 1 d . .
H81A H 0.4591 0.1064 0.2661 0.065 Uiso 1 1 calc R U
H81B H 0.4787 0.2288 0.2930 0.065 Uiso 1 1 calc R U
C82 C 0.6275(3) 0.0666(3) 0.29544(6) 0.0538(6) Uani 1 1 d . .
H82A H 0.6737 0.1185 0.3130 0.065 Uiso 1 1 calc R U
H82B H 0.5822 -0.0211 0.3038 0.065 Uiso 1 1 calc R U
C83 C 0.7257(3) 0.0300(3) 0.26935(6) 0.0494(6) Uani 1 1 d . .
H83A H 0.8175 0.0089 0.2782 0.059 Uiso 1 1 calc R U
H83B H 0.6934 -0.0561 0.2575 0.059 Uiso 1 1 calc R U

loop_
_atom_site_aniso_label
_atom_site_aniso_U_11
_atom_site_aniso_U_22
_atom_site_aniso_U_33
_atom_site_aniso_U_23
_atom_site_aniso_U_13
_atom_site_aniso_U_12
Mn1 0.01918(15) 0.02264(16) 0.02093(15) -0.00234(11) 0.00259(11) 0.00116(11)
O1 0.0229(6) 0.0263(7) 0.0222(6) -0.0024(5) 0.0036(5) 0.0009(5)
N1 0.0225(7) 0.0261(8) 0.0220(7) -0.0010(6) 0.0016(6) 0.0013(6)
N2 0.0255(8) 0.0256(8) 0.0236(8) -0.0002(6) 0.0041(6) 0.0000(6)
N3 0.0209(7) 0.0248(8) 0.0251(8) -0.0027(6) 0.0010(6) 0.0008(6)
N4 0.0209(7) 0.0260(8) 0.0232(8) -0.0020(6) 0.0003(6) 0.0014(6)
N5 0.0284(8) 0.0230(8) 0.0301(8) -0.0017(7) 0.0045(7) -0.0010(7)
N6 0.0199(7) 0.0279(8) 0.0317(9) -0.0032(7) 0.0033(6) -0.0008(6)
N7 0.0286(8) 0.0310(9) 0.0222(8) -0.0009(7) 0.0034(6) 0.0013(7)
C20 0.0282(9) 0.0339(10) 0.0191(9) -0.0015(8) 0.0038(7) 0.0038(8)
C21 0.0239(9) 0.0307(10) 0.0220(9) 0.0009(8) 0.0017(7) 0.0040(8)
C22 0.0302(10) 0.0367(11) 0.0261(10) 0.0031(8) 0.0067(8) 0.0020(8)
C23 0.0315(10) 0.0294(10) 0.0333(10) 0.0038(8) 0.0049(8) -0.0037(8)
C24 0.0281(9) 0.0257(10) 0.0276(10) 0.0004(8) 0.0022(8) 0.0002(8)
C25 0.0277(10) 0.0249(10) 0.0318(10) 0.0013(8) -0.0004(8) -0.0012(8)
C30 0.0252(9) 0.0252(9) 0.0257(9) -0.0050(8) 0.0010(7) 0.0015(7)
C31 0.0279(9) 0.0228(9) 0.0206(9) 0.0013(7) 0.0015(7) 0.0017(7)
C32 0.0320(10) 0.0267(10) 0.0262(9) -0.0046(8) 0.0009(8) -0.0023(8)
C33 0.0263(9) 0.0319(10) 0.0308(10) -0.0023(8) 0.0007(8) -0.0056(8)
C34 0.0218(9) 0.0292(10) 0.0256(9) 0.0001(8) 0.0019(7) -0.0011(7)
C35 0.0208(9) 0.0294(10) 0.0298(10) 0.0007(8) 0.0026(7) -0.0021(7)
C40 0.0214(9) 0.0304(10) 0.0247(9) -0.0039(8) 0.0040(7) 0.0023(7)
C41 0.0193(8) 0.0255(9) 0.0238(9) -0.0043(7) 0.0012(7) -0.0018(7)
C42 0.0222(9) 0.0256(9) 0.0314(10) -0.0040(8) 0.0033(8) 0.0024(7)
C43 0.0284(10) 0.0256(10) 0.0293(10) 0.0030(8) -0.0014(8) 0.0013(8)
C44 0.0236(9) 0.0252(9) 0.0239(9) 0.0001(7) 0.0003(7) -0.0027(7)
C45 0.0262(9) 0.0275(10) 0.0210(9) 0.0023(7) -0.0005(7) -0.0037(8)
C50 0.0291(10) 0.0221(9) 0.0298(10) -0.0036(8) 0.0035(8) -0.0013(7)
C51 0.0475(12) 0.0330(11) 0.0278(10) -0.0026(9) -0.0045(9) 0.0035(9)
C52 0.0590(14) 0.0384(12) 0.0247(10) -0.0039(9) 0.0074(10) -0.0045(10)
C53 0.0434(13) 0.0489(14) 0.0480(13) -0.0143(11) 0.0211(11) -0.0066(11)
C54 0.0360(12) 0.0529(14) 0.0472(13) -0.0104(11) -0.0013(10) 0.0142(10)
C55 0.0380(11) 0.0416(12) 0.0291(10) -0.0041(9) -0.0022(9) 0.0087(9)
C60 0.0224(9) 0.0288(10) 0.0314(10) -0.0069(8) 0.0028(8) -0.0015(8)
C61 0.0292(10) 0.0346(11) 0.0360(11) -0.0031(9) 0.0065(8) 0.0002(8)
C62 0.0366(11) 0.0474(13) 0.0393(12) -0.0079(10) 0.0118(9) -0.0029(10)
C63 0.0256(10) 0.0494(14) 0.0552(14) -0.0231(11) 0.0079(10) 0.0035(9)
C64 0.0318(11) 0.0381(12) 0.0489(13) -0.0112(10) -0.0038(10) 0.0097(9)
C65 0.0309(10) 0.0338(11) 0.0376(11) -0.0027(9) 0.0015(9) 0.0035(8)
C70 0.0328(10) 0.0307(10) 0.0209(9) 0.0021(8) 0.0041(8) 0.0026(8)
C71 0.0338(10) 0.0371(11) 0.0266(10) -0.0003(8) 0.0035(8) -0.0031(9)
C72 0.0520(13) 0.0386(12) 0.0281(10) -0.0072(9) 0.0039(9) -0.0033(10)
C73 0.0514(14) 0.0486(14) 0.0384(12) -0.0121(11) 0.0157(10) 0.0038(11)
C74 0.0371(12) 0.0575(15) 0.0388(12) -0.0080(11) 0.0152(10) -0.0046(10)
C75 0.0331(11) 0.0427(12) 0.0336(11) -0.0070(9) 0.0069(9) -0.0042(9)
O8 0.0651(12) 0.0541(11) 0.0622(11) -0.0062(9) 0.0255(9) -0.0066(9)
C80 0.0615(16) 0.0451(14) 0.0546(15) -0.0122(12) -0.0065(12) -0.0008(12)
C81 0.0395(13) 0.0642(16) 0.0588(16) -0.0221(13) 0.0025(11) -0.0010(12)
C82 0.0566(15) 0.0614(16) 0.0434(13) -0.0116(12) 0.0083(11) -0.0051(13)
C83 0.0483(14) 0.0501(14) 0.0498(14) -0.0122(12) 0.0041(11) 0.0006(11)

loop_
_atom_type_symbol
_atom_type_description
_atom_type_scat_dispersion_real
_atom_type_scat_dispersion_imag
_atom_type_scat_source
C C 0.0181 0.0091 'International Tables Vol C Tables 4.2.6.8 and 6.1.1.4'
H H 0.0000 0.0000 'International Tables Vol C Tables 4.2.6.8 and 6.1.1.4'
N N 0.0311 0.0180 'International Tables Vol C Tables 4.2.6.8 and 6.1.1.4'
Mn Mn -0.5299 2.8052 'International Tables Vol C Tables 4.2.6.8 and 6.1.1.4'
O O 0.0492 0.0322 'International Tables Vol C Tables 4.2.6.8 and 6.1.1.4'

loop_
_geom_angle_atom_site_label_1
_geom_angle_atom_site_label_2
_geom_angle_atom_site_label_3
_geom_angle
O1 Mn1 N4 108.58(5)
O1 Mn1 N3 101.90(5)
N4 Mn1 N3 110.52(6)
O1 Mn1 N2 98.70(5)
N4 Mn1 N2 117.73(6)
N3 Mn1 N2 116.99(6)
O1 Mn1 N1 173.99(5)
N4 Mn1 N1 77.34(5)
N3 Mn1 N1 76.43(5)
N2 Mn1 N1 77.22(5)
Mn1 O1 H7 100.3(17)
C30 N1 C20 113.41(14)
C30 N1 C40 111.56(14)
C20 N1 C40 112.24(14)
C30 N1 Mn1 108.18(10)
C20 N1 Mn1 105.84(10)
C40 N1 Mn1 104.99(10)
C21 N2 C24 105.56(15)
C21 N2 Mn1 113.56(12)
C24 N2 Mn1 138.24(12)
C31 N3 C34 105.74(15)
C31 N3 Mn1 115.43(11)
C34 N3 Mn1 138.79(12)
C41 N4 C44 105.74(14)
C41 N4 Mn1 114.43(11)
C44 N4 Mn1 137.95(12)
C25 N5 C50 122.43(16)
C25 N5 H5 123.8(14)
C50 N5 H5 113.6(14)
C35 N6 C60 123.74(16)
C35 N6 H6 124.8(14)
C60 N6 H6 111.5(14)
C45 N7 C70 118.23(16)
N1 C20 C21 110.00(14)
N1 C20 H20A 109.7
C21 C20 H20A 109.7
N1 C20 H20B 109.7
C21 C20 H20B 109.7
H20A C20 H20B 108.2
N2 C21 C22 111.49(17)
N2 C21 C20 118.97(16)
C22 C21 C20 129.38(17)
C23 C22 C21 106.43(17)
C23 C22 H22A 126.8
C21 C22 H22A 126.8
C22 C23 C24 106.81(17)
C22 C23 H23A 126.6
C24 C23 H23A 126.6
N2 C24 C25 125.54(17)
N2 C24 C23 109.69(16)
C25 C24 C23 124.50(17)
N5 C25 C24 127.86(18)
N5 C25 H25A 116.1
C24 C25 H25A 116.1
N1 C30 C31 111.78(14)
N1 C30 H30A 109.3
C31 C30 H30A 109.3
N1 C30 H30B 109.3
C31 C30 H30B 109.3
H30A C30 H30B 107.9
N3 C31 C32 111.49(16)
N3 C31 C30 120.74(16)
C32 C31 C30 127.69(16)
C33 C32 C31 106.32(16)
C33 C32 H32A 126.8
C31 C32 H32A 126.8
C32 C33 C34 106.83(17)
C32 C33 H33A 126.6
C34 C33 H33A 126.6
N3 C34 C33 109.61(16)
N3 C34 C35 125.25(16)
C33 C34 C35 125.13(17)
N6 C35 C34 127.11(17)
N6 C35 H35A 116.4
C34 C35 H35A 116.4
N1 C40 C41 109.58(14)
N1 C40 H40A 109.8
C41 C40 H40A 109.8
N1 C40 H40B 109.8
C41 C40 H40B 109.8
H40A C40 H40B 108.2
N4 C41 C42 111.22(16)
N4 C41 C40 118.39(15)
C42 C41 C40 130.35(16)
C41 C42 C43 106.17(16)
C41 C42 H42A 126.9
C43 C42 H42A 126.9
C44 C43 C42 106.84(16)
C44 C43 H43A 126.6
C42 C43 H43A 126.6
N4 C44 C43 110.02(16)
N4 C44 C45 124.65(16)
C43 C44 C45 125.30(17)
N7 C45 C44 126.77(17)
N7 C45 H45A 116.6
C44 C45 H45A 116.6
N5 C50 C55 109.84(15)
N5 C50 C51 109.48(15)
C55 C50 C51 111.22(17)
N5 C50 H50A 108.8
C55 C50 H50A 108.8
C51 C50 H50A 108.8
C50 C51 C52 111.33(17)
C50 C51 H51A 109.4
C52 C51 H51A 109.4
C50 C51 H51B 109.4
C52 C51 H51B 109.4
H51A C51 H51B 108.0
C53 C52 C51 111.29(18)
C53 C52 H52A 109.4
C51 C52 H52A 109.4
C53 C52 H52B 109.4
C51 C52 H52B 109.4
H52A C52 H52B 108.0
C52 C53 C54 110.82(18)
C52 C53 H53A 109.5
C54 C53 H53A 109.5
C52 C53 H53B 109.5
C54 C53 H53B 109.5
H53A C53 H53B 108.1
C53 C54 C55 110.88(19)
C53 C54 H54A 109.5
C55 C54 H54A 109.5
C53 C54 H54B 109.5
C55 C54 H54B 109.5
H54A C54 H54B 108.1
C50 C55 C54 111.11(17)
C50 C55 H55A 109.4
C54 C55 H55A 109.4
C50 C55 H55B 109.4
C54 C55 H55B 109.4
H55A C55 H55B 108.0
N6 C60 C61 112.70(15)
N6 C60 C65 112.33(16)
C61 C60 C65 110.89(16)
N6 C60 H60A 106.8
C61 C60 H60A 106.8
C65 C60 H60A 106.8
C60 C61 C62 110.19(17)
C60 C61 H61A 109.6
C62 C61 H61A 109.6
C60 C61 H61B 109.6
C62 C61 H61B 109.6
H61A C61 H61B 108.1
C63 C62 C61 110.90(18)
C63 C62 H62A 109.5
C61 C62 H62A 109.5
C63 C62 H62B 109.5
C61 C62 H62B 109.5
H62A C62 H62B 108.0
C62 C63 C64 111.57(17)
C62 C63 H63A 109.3
C64 C63 H63A 109.3
C62 C63 H63B 109.3
C64 C63 H63B 109.3
H63A C63 H63B 108.0
C63 C64 C65 111.19(17)
C63 C64 H64A 109.4
C65 C64 H64A 109.4
C63 C64 H64B 109.4
C65 C64 H64B 109.4
H64A C64 H64B 108.0
C60 C65 C64 109.99(17)
C60 C65 H65A 109.7
C64 C65 H65A 109.7
C60 C65 H65B 109.7
C64 C65 H65B 109.7
H65A C65 H65B 108.2
N7 C70 C71 109.14(15)
N7 C70 C75 109.10(15)
C71 C70 C75 110.22(16)
N7 C70 H70A 109.5
C71 C70 H70A 109.5
C75 C70 H70A 109.5
C70 C71 C72 112.88(16)
C70 C71 H71A 109.0
C72 C71 H71A 109.0
C70 C71 H71B 109.0
C72 C71 H71B 109.0
H71A C71 H71B 107.8
C73 C72 C71 111.79(17)
C73 C72 H72A 109.3
C71 C72 H72A 109.3
C73 C72 H72B 109.3
C71 C72 H72B 109.3
H72A C72 H72B 107.9
C74 C73 C72 110.95(19)
C74 C73 H73A 109.4
C72 C73 H73A 109.4
C74 C73 H73B 109.4
C72 C73 H73B 109.4
H73A C73 H73B 108.0
C73 C74 C75 110.67(18)
C73 C74 H74A 109.5
C75 C74 H74A 109.5
C73 C74 H74B 109.5
C75 C74 H74B 109.5
H74A C74 H74B 108.1
C74 C75 C70 112.09(17)
C74 C75 H75A 109.2
C70 C75 H75A 109.2
C74 C75 H75B 109.2
C70 C75 H75B 109.2
H75A C75 H75B 107.9
C83 O8 C80 108.93(19)
O8 C80 C81 106.4(2)
O8 C80 H80A 110.4
C81 C80 H80A 110.4
O8 C80 H80B 110.4
C81 C80 H80B 110.4
H80A C80 H80B 108.6
C80 C81 C82 101.8(2)
C80 C81 H81A 111.4
C82 C81 H81A 111.4
C80 C81 H81B 111.4
C82 C81 H81B 111.4
H81A C81 H81B 109.3
C83 C82 C81 101.2(2)
C83 C82 H82A 111.5
C81 C82 H82A 111.5
C83 C82 H82B 111.5
C81 C82 H82B 111.5
H82A C82 H82B 109.3
O8 C83 C82 106.7(2)
O8 C83 H83A 110.4
C82 C83 H83A 110.4
O8 C83 H83B 110.4
C82 C83 H83B 110.4
H83A C83 H83B 108.6

loop_
_geom_bond_atom_site_label_1
_geom_bond_atom_site_label_2
_geom_bond_distance
Mn1 O1 2.0524(12)
Mn1 N4 2.1427(15)
Mn1 N3 2.1712(15)
Mn1 N2 2.1784(15)
Mn1 N1 2.3295(15)
O1 H7 0.78(2)
N1 C30 1.473(2)
N1 C20 1.475(2)
N1 C40 1.476(2)
N2 C21 1.350(2)
N2 C24 1.390(2)
N3 C31 1.348(2)
N3 C34 1.392(2)
N4 C41 1.367(2)
N4 C44 1.379(2)
N5 C25 1.298(2)
N5 C50 1.464(2)
N5 H5 0.90(2)
N6 C35 1.295(2)
N6 C60 1.469(2)
N6 H6 0.93(2)
N7 C45 1.274(2)
N7 C70 1.465(2)
C20 C21 1.497(3)
C20 H20A 0.9900
C20 H20B 0.9900
C21 C22 1.404(3)
C22 C23 1.377(3)
C22 H22A 0.9500
C23 C24 1.410(3)
C23 H23A 0.9500
C24 C25 1.404(3)
C25 H25A 0.9500
C30 C31 1.501(2)
C30 H30A 0.9900
C30 H30B 0.9900
C31 C32 1.403(3)
C32 C33 1.383(3)
C32 H32A 0.9500
C33 C34 1.406(3)
C33 H33A 0.9500
C34 C35 1.410(3)
C35 H35A 0.9500
C40 C41 1.504(2)
C40 H40A 0.9900
C40 H40B 0.9900
C41 C42 1.386(3)
C42 C43 1.399(3)
C42 H42A 0.9500
C43 C44 1.394(3)
C43 H43A 0.9500
C44 C45 1.443(3)
C45 H45A 0.9500
C50 C55 1.516(3)
C50 C51 1.522(3)
C50 H50A 1.0000
C51 C52 1.529(3)
C51 H51A 0.9900
C51 H51B 0.9900
C52 C53 1.515(3)
C52 H52A 0.9900
C52 H52B 0.9900
C53 C54 1.519(3)
C53 H53A 0.9900
C53 H53B 0.9900
C54 C55 1.527(3)
C54 H54A 0.9900
C54 H54B 0.9900
C55 H55A 0.9900
C55 H55B 0.9900
C60 C61 1.521(3)
C60 C65 1.521(3)
C60 H60A 1.0000
C61 C62 1.538(3)
C61 H61A 0.9900
C61 H61B 0.9900
C62 C63 1.515(3)
C62 H62A 0.9900
C62 H62B 0.9900
C63 C64 1.515(3)
C63 H63A 0.9900
C63 H63B 0.9900
C64 C65 1.530(3)
C64 H64A 0.9900
C64 H64B 0.9900
C65 H65A 0.9900
C65 H65B 0.9900
C70 C71 1.521(3)
C70 C75 1.526(3)
C70 H70A 1.0000
C71 C72 1.531(3)
C71 H71A 0.9900
C71 H71B 0.9900
C72 C73 1.518(3)
C72 H72A 0.9900
C72 H72B 0.9900
C73 C74 1.517(3)
C73 H73A 0.9900
C73 H73B 0.9900
C74 C75 1.524(3)
C74 H74A 0.9900
C74 H74B 0.9900
C75 H75A 0.9900
C75 H75B 0.9900
O8 C83 1.422(3)
O8 C80 1.428(3)
C80 C81 1.506(4)
C80 H80A 0.9900
C80 H80B 0.9900
C81 C82 1.514(4)
C81 H81A 0.9900
C81 H81B 0.9900
C82 C83 1.504(3)
C82 H82A 0.9900
C82 H82B 0.9900
C83 H83A 0.9900
C83 H83B 0.9900

loop_
_geom_hbond_atom_site_label_D
_geom_hbond_atom_site_label_H
_geom_hbond_atom_site_label_A
_geom_hbond_distance_DH
_geom_hbond_distance_HA
_geom_hbond_distance_DA
_geom_hbond_angle_DHA
O1 H7 N7 0.78(2) 2.09(2) 2.851(2) 166(2)
N5 H5 O1 0.90(2) 1.75(2) 2.646(2) 174(2)
N6 H6 O1 0.93(2) 1.66(2) 2.5892(19) 176(2)
